data_4301790
loop_
_publ_author_name
'Patrick E. Ryan'
'Christophe Lescop'
'Dominic Lalibert\'e'
'Tamara Hamilton'
'Thierry Maris'
'James D. Wuest'

_publ_contact_author_address
;
D\'epartement de Chimie, 
Universit\'e de Montr\'eal,
Montr\'eal, Qu\'ebec H3C 3J7, Canada
;
_publ_contact_author_email james.d.wuest@umontreal.ca
_publ_contact_author_fax '1 (514) 340-5290'
_publ_contact_author_name 'James D. Wuest'
_publ_contact_author_phone '1 (514) 340-5178'
_publ_section_title
;
Engineering New Metal-Organic Frameworks Built from Flexible Tetrapyridines
Coordinated to Cu(II) and Cu(I)
;
_journal_name_full 'Inorganic Chemistry'
_journal_page_first 2793
_journal_page_last 2807
_journal_paper_doi 10.1021/ic8019809
_journal_volume 48
_journal_year 2009
_chemical_compound_source 'Synthesized by the authors. See text'
_chemical_formula_moiety 'C25 H24 N4 O4 Cu, B F4, 2(C2 H3 N), 3(H2 O)'
_chemical_formula_sum 'C29 H36 B Cu F4 N6 O7'
_chemical_formula_weight 730.99
_chemical_name_systematic
; 
 ? 
;
_space_group_IT_number 15
_symmetry_cell_setting monoclinic
_symmetry_space_group_name_Hall '-C 2yc'
_symmetry_space_group_name_H-M 'C 1 2/c 1'
_atom_sites_solution_hydrogens geom
_atom_sites_solution_primary direct
_atom_sites_solution_secondary difmap
_audit_creation_method SHELXL97
_cell_angle_alpha 90.00
_cell_angle_beta 97.075(4)
_cell_angle_gamma 90.00
_cell_formula_units_Z 8
_cell_length_a 14.272(2)
_cell_length_b 24.516(4)
_cell_length_c 21.640(3)
_cell_measurement_reflns_used 6537
_cell_measurement_temperature 223(2)
_cell_measurement_theta_max 70.07
_cell_measurement_theta_min 3.60
_cell_volume 7514.0(19)
_computing_cell_refinement 'SAINT V6.35A (Bruker AXS, 2002)'
_computing_data_collection 'SMART v5.059 (Bruker, 1999)'
_computing_data_reduction 'SAINT V6.35A (Bruker AXS, 2002)'
_computing_molecular_graphics 'ATOMS (Dowty, 2003)'
_computing_publication_material 'UdMX (Maris, 2004)'
_computing_structure_refinement 'SHELXL97 (Sheldrick, 2008)'
_computing_structure_solution 'SHELXS97 (Sheldrick, 2008)'
_diffrn_ambient_temperature 223(2)
_diffrn_detector_area_resol_mean 5.5
_diffrn_measured_fraction_theta_full 0.999
_diffrn_measured_fraction_theta_max 0.999
_diffrn_measurement_device_type 'Bruker AXS Smart 2k/Platform'
_diffrn_measurement_method \w
_diffrn_radiation_monochromator graphite
_diffrn_radiation_source 'X-ray Sealed Tube'
_diffrn_radiation_type CuK\a
_diffrn_radiation_wavelength 1.54178
_diffrn_reflns_av_R_equivalents 0.059
_diffrn_reflns_av_sigmaI/netI 0.063
_diffrn_reflns_limit_h_max 17
_diffrn_reflns_limit_h_min -17
_diffrn_reflns_limit_k_max 29
_diffrn_reflns_limit_k_min -29
_diffrn_reflns_limit_l_max 26
_diffrn_reflns_limit_l_min -26
_diffrn_reflns_number 10387
_diffrn_reflns_theta_full 70.07
_diffrn_reflns_theta_max 70.07
_diffrn_reflns_theta_min 5.18
_diffrn_standards_decay_% 0.00
_diffrn_standards_number 5
_exptl_absorpt_coefficient_mu 1.416
_exptl_absorpt_correction_T_max 0.8200
_exptl_absorpt_correction_T_min 0.7100
_exptl_absorpt_correction_type multi-scan
_exptl_absorpt_process_details 'Sadabs Sheldrick, 2002)'
_exptl_crystal_colour Colorless
_exptl_crystal_density_diffrn 1.292
_exptl_crystal_density_method 'not measured'
_exptl_crystal_description block
_exptl_crystal_F_000 3024
_exptl_crystal_size_max 0.38
_exptl_crystal_size_mid 0.22
_exptl_crystal_size_min 0.13
_refine_diff_density_max 0.417
_refine_diff_density_min -0.365
_refine_diff_density_rms 0.097
_refine_ls_extinction_method none
_refine_ls_goodness_of_fit_ref 1.106
_refine_ls_hydrogen_treatment constr
_refine_ls_matrix_type full
_refine_ls_number_parameters 458
_refine_ls_number_reflns 7145
_refine_ls_number_restraints 19
_refine_ls_restrained_S_all 1.119
_refine_ls_R_factor_all 0.0849
_refine_ls_R_factor_gt 0.0781
_refine_ls_shift/su_max 0.001
_refine_ls_shift/su_mean 0.000
_refine_ls_structure_factor_coef Fsqd
_refine_ls_weighting_details 'calc w=1/[\s^2^(Fo^2^)+(0.1710P)^2^] where P=(Fo^2^+2Fc^2^)/3'
_refine_ls_weighting_scheme calc
_refine_ls_wR_factor_gt 0.1828
_refine_ls_wR_factor_ref 0.2321
_reflns_number_gt 7085
_reflns_number_total 7145
_reflns_threshold_expression I>2\s(I)
_cod_data_source_file ic8019809_si_001_4.cif
_cod_data_source_block jiw450
_cod_depositor_comments
;
The following automatic conversions were performed:
'_symmetry_cell_setting' value 'Monoclinic' changed to 'monoclinic'
according to '/home/saulius/struct/CIF-dictionaries/cif_core.dic'
dictionary named 'cif_core.dic' version 2.4.1 from
2010-06-29.

'_geom_bond_publ_flag' value 'Y' changed to 'y' according to
'/home/saulius/struct/CIF-dictionaries/cif_core.dic' dictionary named
'cif_core.dic' version 2.4.1 from 2010-06-29 (55
times).

'_geom_angle_publ_flag' value 'Y' changed to 'y' according to
'/home/saulius/struct/CIF-dictionaries/cif_core.dic' dictionary named
'cif_core.dic' version 2.4.1 from 2010-06-29 (74
times).

'_geom_torsion_publ_flag' value 'Y' changed to 'y' according to
'/home/saulius/struct/CIF-dictionaries/cif_core.dic' dictionary named
'cif_core.dic' version 2.4.1 from 2010-06-29 (70 times).

Automatic conversion script
Id: cif_fix_enum 1527 2010-12-29 10:47:43Z saulius 
;
_cod_original_sg_symbol_H-M 'C 2/c'
_cod_database_code 4301790

loop_
_symmetry_equiv_pos_as_xyz
'x, y, z'
'-x, y, -z+1/2'
'x+1/2, y+1/2, z'
'-x+1/2, y+1/2, -z+1/2'
'-x, -y, -z'
'x, -y, z-1/2'
'-x+1/2, -y+1/2, -z'
'x+1/2, -y+1/2, z-1/2'

loop_
_atom_site_label
_atom_site_type_symbol
_atom_site_fract_x
_atom_site_fract_y
_atom_site_fract_z
_atom_site_U_iso_or_equiv
_atom_site_adp_type
_atom_site_occupancy
_atom_site_symmetry_multiplicity
_atom_site_calc_flag
_atom_site_refinement_flags
_atom_site_disorder_assembly
_atom_site_disorder_group
Cu1 Cu -0.109038(8) 0.123830(5) -0.429597(6) 0.07014(15) Uani 1 1 d . . .
C1 C -0.15117(4) 0.31815(3) -0.11216(3) 0.04997(19) Uani 1 1 d . . .
C10 C -0.14344(4) 0.30073(2) -0.18051(2) 0.04703(18) Uani 1 1 d . . .
H10A H -0.1978 0.3145 -0.2082 0.056 Uiso 1 1 calc R . .
H10B H -0.0858 0.3159 -0.1941 0.056 Uiso 1 1 calc R . .
O11 O -0.14115(3) 0.24296(2) -0.18297(2) 0.05876(18) Uani 1 1 d . . .
C12 C -0.13215(4) 0.21731(3) -0.23844(3) 0.0594(2) Uani 1 1 d . . .
C13 C -0.12095(5) 0.24795(2) -0.28986(3) 0.05476(19) Uani 1 1 d . . .
H13 H -0.1191 0.2863 -0.2885 0.066 Uiso 1 1 calc R . .
C14 C -0.11291(5) 0.22062(3) -0.34159(3) 0.05590(19) Uani 1 1 d . . .
H14 H -0.1087 0.2411 -0.3779 0.067 Uiso 1 1 calc R . .
N15 N -0.11022(4) 0.16665(2) -0.34654(3) 0.05651(18) Uani 1 1 d . . .
C16 C -0.12215(5) 0.13768(3) -0.29591(3) 0.0591(2) Uani 1 1 d . . .
H16 H -0.1253 0.0995 -0.2989 0.071 Uiso 1 1 calc R . .
C17 C -0.13016(5) 0.16237(3) -0.23851(3) 0.0616(2) Uani 1 1 d . . .
H17 H -0.1339 0.1419 -0.2022 0.074 Uiso 1 1 calc R . .
C20 C -0.15619(5) 0.38060(2) -0.10742(3) 0.05414(19) Uani 1 1 d . . .
H20A H -0.1394 0.3923 -0.0642 0.065 Uiso 1 1 calc R . .
H20B H -0.1123 0.3976 -0.1331 0.065 Uiso 1 1 calc R . .
O21 O -0.25323(3) 0.39630(2) -0.129608(19) 0.05269(17) Uani 1 1 d . . .
C22 C -0.27684(5) 0.44526(2) -0.11483(3) 0.05198(19) Uani 1 1 d . . .
C23 C -0.37175(5) 0.45403(3) -0.12002(3) 0.05801(19) Uani 1 1 d . . .
H23 H -0.4147 0.4264 -0.1342 0.070 Uiso 1 1 calc R . .
C24 C -0.40288(4) 0.50482(2) -0.10389(3) 0.04968(18) Uani 1 1 d . . .
H24 H -0.4685 0.5099 -0.1060 0.060 Uiso 1 1 calc R . .
N25 N -0.34773(5) 0.54753(2) -0.08554(3) 0.05577(18) Uani 1 1 d . . .
C26 C -0.25167(5) 0.53665(4) -0.08140(3) 0.0630(2) Uani 1 1 d . . .
H26 H -0.2081 0.5640 -0.0672 0.076 Uiso 1 1 calc R . .
C27 C -0.21873(8) 0.48594(4) -0.09792(7) 0.0957(4) Uani 1 1 d . . .
H27 H -0.1534 0.4805 -0.0970 0.115 Uiso 1 1 calc R . .
C30 C -0.23471(4) 0.29119(2) -0.09072(3) 0.05377(19) Uani 1 1 d . . .
H30A H -0.2924 0.3003 -0.1182 0.065 Uiso 1 1 calc R . .
H30B H -0.2270 0.2515 -0.0897 0.065 Uiso 1 1 calc R . .
O31 O -0.23849(3) 0.31265(3) -0.02831(3) 0.0683(2) Uani 1 1 d . . .
C32 C -0.32142(5) 0.32714(4) -0.00949(4) 0.0687(2) Uani 1 1 d . . .
C33 C -0.40500(5) 0.31209(3) -0.04252(3) 0.0614(2) Uani 1 1 d . . .
H33 H -0.4070 0.2908 -0.0788 0.074 Uiso 1 1 calc R . .
C34 C -0.48724(6) 0.32972(3) -0.02021(3) 0.0706(2) Uani 1 1 d . . .
H34 H -0.5449 0.3195 -0.0431 0.085 Uiso 1 1 calc R . .
N35 N -0.49164(3) 0.36000(2) 0.03112(2) 0.04720(17) Uani 1 1 d . . .
C36 C -0.40679(5) 0.37366(3) 0.06080(4) 0.0614(2) Uani 1 1 d . . .
H36 H -0.4056 0.3946 0.0973 0.074 Uiso 1 1 calc R . .
C37 C -0.32230(5) 0.35954(3) 0.04225(3) 0.0605(2) Uani 1 1 d . . .
H37 H -0.2655 0.3718 0.0645 0.073 Uiso 1 1 calc R . .
C40 C -0.06148(5) 0.30011(4) -0.07293(4) 0.0699(2) Uani 1 1 d . . .
H40A H -0.0644 0.3086 -0.0290 0.084 Uiso 1 1 calc R . .
H40B H -0.0524 0.2607 -0.0771 0.084 Uiso 1 1 calc R . .
O41 O 0.01410(3) 0.32935(2) -0.09552(3) 0.06411(19) Uani 1 1 d . . .
C42 C 0.09873(4) 0.33180(2) -0.05781(3) 0.04904(18) Uani 1 1 d . . .
C43 C 0.16848(6) 0.36283(4) -0.08018(4) 0.0721(3) Uani 1 1 d . . .
H43 H 0.1567 0.3808 -0.1187 0.086 Uiso 1 1 calc R . .
C44 C 0.25221(5) 0.36670(2) -0.04607(3) 0.0564(2) Uani 1 1 d . . .
H44 H 0.2994 0.3863 -0.0632 0.068 Uiso 1 1 calc R . .
N45 N 0.27526(5) 0.34489(3) 0.01093(3) 0.0706(2) Uani 1 1 d . . .
C46 C 0.20961(5) 0.31567(3) 0.03321(4) 0.0576(2) Uani 1 1 d . . .
H46 H 0.2219 0.2997 0.0728 0.069 Uiso 1 1 calc R . .
C47 C 0.12408(5) 0.30865(2) -0.00108(4) 0.0589(2) Uani 1 1 d . . .
H47 H 0.0796 0.2864 0.0154 0.071 Uiso 1 1 calc R . .
B1 B 0.0000 0.42787(9) -0.2500 0.1031(6) Uani 1 2 d S . .
F1 F -0.02713(9) 0.45965(5) -0.20390(6) 0.1475(5) Uani 1 1 d . . .
F2 F -0.07235(9) 0.39595(6) -0.27269(5) 0.1524(4) Uani 1 1 d . . .
B2 B -0.41740(15) 0.30599(8) -0.30690(11) 0.1234(12) Uani 0.50 1 d PD A -1
F3 F -0.50852(12) 0.30022(8) -0.30769(11) 0.1227(5) Uani 0.50 1 d PD A -1
F4 F -0.38703(13) 0.27263(7) -0.34716(8) 0.1148(5) Uani 0.50 1 d PD A -1
F5 F -0.37529(15) 0.29522(12) -0.25123(11) 0.1483(8) Uani 0.50 1 d PD A -1
F6 F -0.39808(15) 0.35619(7) -0.32125(9) 0.1231(6) Uani 0.50 1 d PD A -1
N50 N -0.49293(8) 0.07432(5) -0.03337(5) 0.1009(3) Uani 1 1 d D . .
C50 C -0.45119(15) 0.04366(8) -0.05811(9) 0.1358(6) Uani 1 1 d D . .
C51 C -0.39346(17) 0.00459(9) -0.08694(10) 0.1416(7) Uani 1 1 d D . .
H51A H -0.3467 -0.0109 -0.0555 0.212 Uiso 1 1 calc R . .
H51B H -0.3618 0.0229 -0.1183 0.212 Uiso 1 1 calc R . .
H51C H -0.4333 -0.0243 -0.1063 0.212 Uiso 1 1 calc R . .
N60 N -0.35967(8) 0.56220(5) -0.33104(6) 0.1033(3) Uani 1 1 d D . .
C60 C -0.34020(13) 0.51868(6) -0.31715(11) 0.1318(6) Uani 1 1 d D . .
C61 C -0.31190(16) 0.46307(6) -0.30081(10) 0.1411(7) Uani 1 1 d D . .
H61A H -0.2534 0.4635 -0.2727 0.212 Uiso 1 1 calc R . .
H61B H -0.3026 0.4431 -0.3383 0.212 Uiso 1 1 calc R . .
H61C H -0.3608 0.4455 -0.2805 0.212 Uiso 1 1 calc R . .
O70 O 0.10103(9) 0.35570(6) 0.18381(5) 0.1196(3) Uani 1 1 d . . .
H70A H 0.1006 0.3278 0.2071 0.179 Uiso 1 1 d R . .
H70B H 0.1136 0.3404 0.1506 0.179 Uiso 1 1 d R . .
O71 O 0.14650(10) 0.38622(5) 0.28196(7) 0.1353(4) Uani 1 1 d . . .
H71A H 0.1211 0.3755 0.3134 0.203 Uiso 1 1 d R . .
H71B H 0.1362 0.4035 0.2477 0.203 Uiso 1 1 d R . .
O72 O -0.05081(10) 0.34939(5) 0.12299(6) 0.1311(4) Uani 1 1 d . . .
H72A H 0.0066 0.3422 0.1359 0.197 Uiso 1 1 d R . .
H72B H -0.0501 0.3778 0.1005 0.197 Uiso 1 1 d R . .

loop_
_atom_site_aniso_label
_atom_site_aniso_U_11
_atom_site_aniso_U_22
_atom_site_aniso_U_33
_atom_site_aniso_U_23
_atom_site_aniso_U_13
_atom_site_aniso_U_12
Cu1 0.0647(12) 0.0781(13) 0.0693(12) -0.0027(8) 0.0137(8) -0.0081(8)
C1 0.049(9) 0.060(9) 0.043(8) 0.000(6) 0.015(7) -0.006(7)
C10 0.041(7) 0.053(9) 0.047(9) 0.007(7) 0.005(5) 0.005(5)
O11 0.052(4) 0.059(6) 0.065(6) 0.003(5) 0.006(3) 0.004(3)
C12 0.055(7) 0.094(16) 0.032(13) -0.025(14) 0.013(6) -0.004(7)
C13 0.058(7) 0.037(10) 0.070(9) -0.006(14) 0.010(6) -0.002(5)
C14 0.055(7) 0.053(15) 0.059(14) -0.002(9) 0.007(6) 0.003(6)
N15 0.053(5) 0.052(10) 0.066(10) -0.003(8) 0.011(4) 0.000(5)
C16 0.064(7) 0.056(9) 0.058(9) 0.002(14) 0.012(6) -0.007(6)
C17 0.063(7) 0.059(14) 0.062(16) 0.000(10) 0.004(6) -0.001(6)
C20 0.066(9) 0.043(10) 0.053(7) -0.002(6) 0.002(6) -0.004(7)
O21 0.052(6) 0.058(6) 0.048(4) -0.003(4) 0.004(4) 0.000(5)
C22 0.066(14) 0.045(14) 0.046(7) -0.007(7) 0.014(7) 0.002(12)
C23 0.057(13) 0.055(13) 0.062(7) 0.004(7) 0.006(6) -0.005(8)
C24 0.048(9) 0.044(9) 0.058(7) 0.003(6) 0.008(6) 0.007(11)
N25 0.065(9) 0.050(8) 0.053(5) -0.005(5) 0.012(5) -0.005(7)
C26 0.054(13) 0.077(12) 0.056(7) 0.008(7) 0.002(6) 0.002(8)
C27 0.073(11) 0.054(11) 0.166(12) -0.033(9) 0.046(9) 0.001(12)
C30 0.038(7) 0.052(7) 0.073(9) -0.019(7) 0.011(6) 0.005(6)
O31 0.051(6) 0.081(5) 0.072(6) -0.024(4) 0.006(5) 0.016(4)
C32 0.044(12) 0.078(10) 0.078(11) 0.009(9) -0.017(11) -0.009(9)
C33 0.064(10) 0.062(7) 0.058(8) -0.003(6) 0.005(11) 0.001(8)
C34 0.093(14) 0.068(9) 0.048(9) -0.021(7) -0.008(7) -0.021(7)
N35 0.045(8) 0.048(6) 0.048(6) -0.003(5) 0.005(6) 0.003(5)
C36 0.040(9) 0.078(8) 0.066(8) -0.013(6) -0.002(10) 0.002(8)
C37 0.043(12) 0.072(8) 0.063(9) -0.026(7) -0.004(8) 0.000(7)
C40 0.043(8) 0.084(8) 0.085(8) -0.021(7) 0.021(8) -0.006(8)
O41 0.031(5) 0.077(5) 0.082(5) 0.006(4) -0.007(5) 0.009(4)
C42 0.040(12) 0.043(8) 0.067(10) 0.003(7) 0.019(11) 0.011(9)
C43 0.062(10) 0.093(9) 0.056(9) 0.014(7) -0.006(10) -0.025(9)
C44 0.058(11) 0.049(8) 0.066(10) 0.008(8) 0.021(8) -0.022(7)
N45 0.070(8) 0.071(7) 0.073(8) 0.010(6) 0.015(7) -0.006(7)
C46 0.041(8) 0.059(8) 0.071(8) -0.002(6) 0.003(10) -0.028(7)
C47 0.059(12) 0.043(7) 0.079(11) 0.029(8) 0.023(8) -0.002(7)
B1 0.15(3) 0.09(2) 0.07(2) 0.000 -0.010(18) 0.000
F1 0.157(6) 0.145(6) 0.153(7) -0.045(5) 0.065(5) -0.053(5)
F2 0.165(7) 0.158(7) 0.120(6) -0.031(5) -0.029(5) -0.067(5)
B2 0.11(4) 0.11(4) 0.16(4) 0.03(3) 0.04(3) 0.00(3)
F3 0.114(11) 0.111(10) 0.145(12) 0.002(8) 0.026(10) -0.027(9)
F4 0.117(11) 0.120(11) 0.116(11) -0.026(9) 0.044(8) -0.017(8)
F5 0.112(12) 0.173(12) 0.159(13) 0.029(11) 0.017(10) -0.002(9)
F6 0.143(12) 0.116(11) 0.120(11) -0.031(10) 0.059(9) -0.045(10)
N50 0.106(9) 0.105(10) 0.091(9) -0.005(7) 0.004(6) -0.007(6)
C50 0.155(17) 0.138(17) 0.121(15) -0.013(12) 0.027(11) -0.009(11)
C51 0.154(13) 0.147(13) 0.130(13) -0.014(10) 0.031(9) 0.005(9)
N60 0.097(8) 0.103(9) 0.111(8) -0.006(8) 0.016(6) 0.005(8)
C60 0.104(12) 0.133(15) 0.161(13) -0.020(15) 0.022(10) 0.023(14)
C61 0.139(12) 0.149(13) 0.140(12) -0.011(11) 0.021(9) 0.017(10)
O70 0.128(6) 0.127(6) 0.104(6) -0.006(5) 0.011(5) 0.007(5)
O71 0.155(7) 0.120(7) 0.131(7) -0.004(5) 0.025(5) 0.014(5)
O72 0.150(7) 0.111(6) 0.136(7) 0.004(5) 0.035(5) -0.001(5)

loop_
_atom_type_symbol
_atom_type_description
_atom_type_scat_dispersion_real
_atom_type_scat_dispersion_imag
_atom_type_scat_source
C C 0.0181 0.0000 'International Tables Vol C Tables 4.2.6.8 and 6.1.1.4'
H H 0.0000 0.0000 'International Tables Vol C Tables 4.2.6.8 and 6.1.1.4'
B B 0.0090 0.0000 'International Tables Vol C Tables 4.2.6.8 and 6.1.1.4'
Cu Cu -1.9646 0.0000 'International Tables Vol C Tables 4.2.6.8 and 6.1.1.4'
F F 0.0727 0.0000 'International Tables Vol C Tables 4.2.6.8 and 6.1.1.4'
N N 0.0311 0.0000 'International Tables Vol C Tables 4.2.6.8 and 6.1.1.4'
O O 0.0492 0.0000 'International Tables Vol C Tables 4.2.6.8 and 6.1.1.4'

loop_
_geom_angle_atom_site_label_1
_geom_angle_atom_site_label_2
_geom_angle_atom_site_label_3
_geom_angle_site_symmetry_1
_geom_angle_site_symmetry_2
_geom_angle_site_symmetry_3
_geom_angle
_geom_angle_publ_flag
N25 CU1 N35 4_444 . 8 122.78(2) y
N25 CU1 N15 4_444 . . 107.05(3) y
N35 CU1 N15 8 . . 111.18(2) y
N25 CU1 N45 4_444 . 8_455 101.82(3) y
N35 CU1 N45 8 . 8_455 107.53(3) y
N15 CU1 N45 . . 8_455 104.73(3) y
C30 C1 C40 . . . 110.53(6) y
C30 C1 C20 . . . 112.10(5) y
C40 C1 C20 . . . 107.29(6) y
C30 C1 C10 . . . 109.15(5) y
C40 C1 C10 . . . 107.40(5) y
C20 C1 C10 . . . 110.25(5) y
O11 C10 C1 . . . 108.33(5) y
O11 C10 H10A . . . 110 ?
C1 C10 H10A . . . 110 ?
O11 C10 H10B . . . 110 ?
C1 C10 H10B . . . 110 ?
H10A C10 H10B . . . 108.4 ?
C12 O11 C10 . . . 119.64(6) y
C17 C12 C13 . . . 122.91(5) y
C17 C12 O11 . . . 117.54(6) y
C13 C12 O11 . . . 119.47(7) y
C14 C13 C12 . . . 116.20(6) y
C14 C13 H13 . . . 121.9 ?
C12 C13 H13 . . . 121.9 ?
C13 C14 N15 . . . 125.43(7) y
C13 C14 H14 . . . 117.3 ?
N15 C14 H14 . . . 117.3 ?
C14 N15 C16 . . . 117.14(7) y
C14 N15 CU1 . . . 125.09(5) y
C16 N15 CU1 . . . 117.10(5) y
N15 C16 C17 . . . 122.10(7) y
N15 C16 H16 . . . 118.9 ?
C17 C16 H16 . . . 118.9 ?
C12 C17 C16 . . . 115.95(6) y
C12 C17 H17 . . . 122 ?
C16 C17 H17 . . . 122 ?
O21 C20 C1 . . . 106.90(5) y
O21 C20 H20A . . . 110.3 ?
C1 C20 H20A . . . 110.3 ?
O21 C20 H20B . . . 110.3 ?
C1 C20 H20B . . . 110.3 ?
H20A C20 H20B . . . 108.6 ?
C22 O21 C20 . . . 115.30(5) y
O21 C22 C27 . . . 126.44(7) y
O21 C22 C23 . . . 114.29(6) y
C27 C22 C23 . . . 119.23(7) y
C22 C23 C24 . . . 117.95(6) y
C22 C23 H23 . . . 121 ?
C24 C23 H23 . . . 121 ?
N25 C24 C23 . . . 125.71(6) y
N25 C24 H24 . . . 117.1 ?
C23 C24 H24 . . . 117.1 ?
C24 N25 C26 . . . 114.08(6) y
C24 N25 CU1 . . 4_454 126.49(5) y
C26 N25 CU1 . . 4_454 119.27(5) y
N25 C26 C27 . . . 121.14(8) y
N25 C26 H26 . . . 119.4 ?
C27 C26 H26 . . . 119.4 ?
C22 C27 C26 . . . 121.72(9) y
C22 C27 H27 . . . 119.1 ?
C26 C27 H27 . . . 119.1 ?
O31 C30 C1 . . . 104.57(5) y
O31 C30 H30A . . . 110.8 ?
C1 C30 H30A . . . 110.8 ?
O31 C30 H30B . . . 110.8 ?
C1 C30 H30B . . . 110.8 ?
H30A C30 H30B . . . 108.9 ?
C32 O31 C30 . . . 120.69(5) y
O31 C32 C33 . . . 120.99(8) y
O31 C32 C37 . . . 119.72(6) y
C33 C32 C37 . . . 119.23(8) y
C32 C33 C34 . . . 117.04(7) y
C32 C33 H33 . . . 121.5 ?
C34 C33 H33 . . . 121.5 ?
N35 C34 C33 . . . 125.84(6) y
N35 C34 H34 . . . 117.1 ?
C33 C34 H34 . . . 117.1 ?
C36 N35 C34 . . . 113.72(6) y
C36 N35 CU1 . . 8_456 119.92(5) y
C34 N35 CU1 . . 8_456 125.79(5) y
N35 C36 C37 . . . 125.13(7) y
N35 C36 H36 . . . 117.4 ?
C37 C36 H36 . . . 117.4 ?
C36 C37 C32 . . . 118.97(6) y
C36 C37 H37 . . . 120.5 ?
C32 C37 H37 . . . 120.5 ?
O41 C40 C1 . . . 106.47(7) y
O41 C40 H40A . . . 110.4 ?
C1 C40 H40A . . . 110.4 ?
O41 C40 H40B . . . 110.4 ?
C1 C40 H40B . . . 110.4 ?
H40A C40 H40B . . . 108.6 ?
C42 O41 C40 . . . 117.65(6) y
C47 C42 O41 . . . 129.40(6) y
C47 C42 C43 . . . 114.92(6) y
O41 C42 C43 . . . 115.68(6) y
C44 C43 C42 . . . 118.72(7) y
C44 C43 H43 . . . 120.6 ?
C42 C43 H43 . . . 120.6 ?
C43 C44 N45 . . . 125.58(6) y
C43 C44 H44 . . . 117.2 ?
N45 C44 H44 . . . 117.2 ?
C46 N45 C44 . . . 116.51(7) y
C46 N45 CU1 . . 8_556 120.88(6) y
C44 N45 CU1 . . 8_556 119.93(5) y
N45 C46 C47 . . . 120.03(7) y
N45 C46 H46 . . . 120 ?
C47 C46 H46 . . . 120 ?
C46 C47 C42 . . . 124.14(6) y
C46 C47 H47 . . . 117.9 ?
C42 C47 H47 . . . 117.9 ?
F2 B1 F2 . . 2_554 108.5(2) y
F2 B1 F1 . . . 109.12(8) y
F2 B1 F1 2_554 . . 110.01(9) y
F2 B1 F1 . . 2_554 110.01(9) y
F2 B1 F1 2_554 . 2_554 109.12(8) y
F1 B1 F1 . . 2_554 110.04(18) y
F5 B2 F3 . . . 109.55(19) y
F5 B2 F6 . . . 108.9(2) y
F3 B2 F6 . . . 109.73(19) y
F5 B2 F4 . . . 109.6(2) y
F3 B2 F4 . . . 109.6(2) y
F6 B2 F4 . . . 109.51(18) y
N50 C50 C51 . . . 176.8(2) y
C50 C51 H51A . . . 109.5 ?
C50 C51 H51B . . . 109.5 ?
H51A C51 H51B . . . 109.5 ?
C50 C51 H51C . . . 109.5 ?
H51A C51 H51C . . . 109.5 ?
H51B C51 H51C . . . 109.5 ?
N60 C60 C61 . . . 177.6(2) y
C60 C61 H61A . . . 109.5 ?
C60 C61 H61B . . . 109.5 ?
H61A C61 H61B . . . 109.5 ?
C60 C61 H61C . . . 109.5 ?
H61A C61 H61C . . . 109.5 ?
H61B C61 H61C . . . 109.5 ?
H70A O70 H70B . . . 99.4 ?
H71A O71 H71B . . . 143.7 ?
H72A O72 H72B . . . 106.3 ?

loop_
_geom_bond_atom_site_label_1
_geom_bond_atom_site_label_2
_geom_bond_site_symmetry_1
_geom_bond_site_symmetry_2
_geom_bond_distance
_geom_bond_publ_flag
Cu1 N15 . . 2.0833(7) y
Cu1 N25 . 4_444 2.0091(6) y
Cu1 N35 . 8 2.0095(6) y
Cu1 N45 . 8_455 2.1090(8) y
C1 C30 . . 1.4866(8) y
C1 C40 . . 1.5123(10) y
C1 C20 . . 1.5367(9) y
C1 C10 . . 1.5565(8) y
C10 O11 . . 1.4180(8) y
C10 H10a . . 0.98 ?
C10 H10b . . 0.98 ?
O11 C12 . . 1.3750(7) y
C12 C17 . . 1.3474(12) y
C12 C13 . . 1.3681(10) y
C13 C14 . . 1.3218(9) y
C13 H13 . . 0.94 ?
C14 N15 . . 1.3283(9) y
C14 H14 . . 0.94 ?
N15 C16 . . 1.3342(10) y
C16 C17 . . 1.3990(11) y
C16 H16 . . 0.94 ?
C17 H17 . . 0.94 ?
C20 O21 . . 1.4603(8) y
C20 H20a . . 0.98 ?
C20 H20b . . 0.98 ?
O21 C22 . . 1.2975(8) y
C22 C27 . . 1.3197(12) y
C22 C23 . . 1.3623(10) y
C23 C24 . . 1.3814(10) y
C23 H23 . . 0.94 ?
C24 N25 . . 1.3403(9) y
C24 H24 . . 0.94 ?
N25 C26 . . 1.3888(10) y
N25 Cu1 . 4_454 2.0091(6) y
C26 C27 . . 1.3912(12) y
C26 H26 . . 0.94 ?
C27 H27 . . 0.94 ?
C30 O31 . . 1.4564(8) y
C30 H30a . . 0.98 ?
C30 H30b . . 0.98 ?
O31 C32 . . 1.3460(11) y
C32 C33 . . 1.3638(10) y
C32 C37 . . 1.3742(12) y
C33 C34 . . 1.3919(12) y
C33 H33 . . 0.94 ?
C34 N35 . . 1.3439(8) y
C34 H34 . . 0.94 ?
N35 C36 . . 1.3414(9) y
N35 Cu1 . 8_456 2.0094(6) y
C36 C37 . . 1.3618(11) y
C36 H36 . . 0.94 ?
C37 H37 . . 0.94 ?
C40 O41 . . 1.4304(10) y
C40 H40a . . 0.98 ?
C40 H40b . . 0.98 ?
O41 C42 . . 1.3731(8) y
C42 C47 . . 1.3603(10) y
C42 C43 . . 1.3866(10) y
C43 C44 . . 1.3284(11) y
C43 H43 . . 0.94 ?
C44 N45 . . 1.3475(10) y
C44 H44 . . 0.94 ?
N45 C46 . . 1.3171(10) y
N45 Cu1 . 8_556 2.1090(8) y
C46 C47 . . 1.3591(10) y
C46 H46 . . 0.94 ?
C47 H47 . . 0.94 ?
B1 F2 . . 1.3396(16) y
B1 F2 . 2_554 1.3397(16) y
B1 F1 . . 1.3593(16) y
B1 F1 . 2_554 1.3593(16) y
B2 F5 . . 1.3053(18) y
B2 F3 . . 1.3062(18) y
B2 F6 . . 1.3069(18) y
B2 F4 . . 1.3071(18) y
N50 C50 . . 1.1335(11) y
C50 C51 . . 1.453(3) y
C51 H51a . . 0.97 ?
C51 H51b . . 0.97 ?
C51 H51c . . 0.97 ?
N60 C60 . . 1.1338(11) y
C60 C61 . . 1.4532(11) y
C61 H61a . . 0.97 ?
C61 H61b . . 0.97 ?
C61 H61c . . 0.97 ?
O70 H70a . . 0.8501 ?
O70 H70b . . 0.8491 ?
O71 H71a . . 0.8501 ?
O71 H71b . . 0.8504 ?
O72 H72a . . 0.851 ?
O72 H72b . . 0.8501 ?

loop_
_geom_hbond_atom_site_label_D
_geom_hbond_atom_site_label_H
_geom_hbond_atom_site_label_A
_geom_hbond_distance_DH
_geom_hbond_distance_HA
_geom_hbond_distance_DA
_geom_hbond_angle_DHA
_geom_hbond_site_symmetry_A
O71 H71A O72 0.85 1.91 2.757(2) 173 2
O71 H71B O70 0.85 1.83 2.2698(18) 110 .
O72 H72A O70 0.85 1.63 2.398(2) 148.6 .
O72 H72B N50 0.85 2.02 2.8190(18) 155.9 7_455

loop_
_geom_torsion_atom_site_label_1
_geom_torsion_atom_site_label_2
_geom_torsion_atom_site_label_3
_geom_torsion_atom_site_label_4
_geom_torsion_site_symmetry_1
_geom_torsion_site_symmetry_2
_geom_torsion_site_symmetry_3
_geom_torsion_site_symmetry_4
_geom_torsion
_geom_torsion_publ_flag
C30 C1 C10 O11 . . . . -55.15(6) y
C40 C1 C10 O11 . . . . 64.71(6) y
C20 C1 C10 O11 . . . . -178.70(5) y
C1 C10 O11 C12 . . . . -178.44(5) y
C10 O11 C12 C17 . . . . 179.90(5) y
C10 O11 C12 C13 . . . . 3.14(9) y
C17 C12 C13 C14 . . . . 3.53(10) y
O11 C12 C13 C14 . . . . -179.89(6) y
C12 C13 C14 N15 . . . . -3.49(11) y
C13 C14 N15 C16 . . . . 4.13(11) y
C13 C14 N15 CU1 . . . . 174.51(5) y
N25 CU1 N15 C14 4_444 . . . -159.58(5) y
N35 CU1 N15 C14 8 . . . 63.85(6) y
N45 CU1 N15 C14 8_455 . . . -51.99(6) y
N25 CU1 N15 C16 4_444 . . . 10.80(6) y
N35 CU1 N15 C16 8 . . . -125.77(5) y
N45 CU1 N15 C16 8_455 . . . 118.39(6) y
C14 N15 C16 C17 . . . . -4.68(11) y
CU1 N15 C16 C17 . . . . -175.84(5) y
C13 C12 C17 C16 . . . . -4.14(10) y
O11 C12 C17 C16 . . . . 179.22(6) y
N15 C16 C17 C12 . . . . 4.75(11) y
C30 C1 C20 O21 . . . . -42.43(7) y
C40 C1 C20 O21 . . . . -163.96(5) y
C10 C1 C20 O21 . . . . 79.38(6) y
C1 C20 O21 C22 . . . . 163.55(5) y
C20 O21 C22 C27 . . . . 19.86(12) y
C20 O21 C22 C23 . . . . -162.49(6) y
O21 C22 C23 C24 . . . . 178.66(6) y
C27 C22 C23 C24 . . . . -3.50(12) y
C22 C23 C24 N25 . . . . 2.67(10) y
C23 C24 N25 C26 . . . . -2.19(10) y
C23 C24 N25 CU1 . . . 4_454 173.16(5) y
C24 N25 C26 C27 . . . . 2.62(12) y
CU1 N25 C26 C27 4_454 . . . -173.09(9) y
O21 C22 C27 C26 . . . . -178.27(9) y
C23 C22 C27 C26 . . . . 4.19(18) y
N25 C26 C27 C22 . . . . -3.83(18) y
C40 C1 C30 O31 . . . . 65.38(6) y
C20 C1 C30 O31 . . . . -54.27(6) y
C10 C1 C30 O31 . . . . -176.71(5) y
C1 C30 O31 C32 . . . . 137.92(7) y
C30 O31 C32 C33 . . . . 13.59(12) y
C30 O31 C32 C37 . . . . -163.57(7) y
O31 C32 C33 C34 . . . . -178.87(8) y
C37 C32 C33 C34 . . . . -1.69(11) y
C32 C33 C34 N35 . . . . -0.35(12) y
C33 C34 N35 C36 . . . . 0.95(11) y
C33 C34 N35 CU1 . . . 8_456 -170.37(6) y
C34 N35 C36 C37 . . . . 0.52(11) y
CU1 N35 C36 C37 8_456 . . . 172.39(7) y
N35 C36 C37 C32 . . . . -2.51(13) y
O31 C32 C37 C36 . . . . -179.76(8) y
C33 C32 C37 C36 . . . . 3.03(12) y
C30 C1 C40 O41 . . . . -178.11(6) y
C20 C1 C40 O41 . . . . -55.59(7) y
C10 C1 C40 O41 . . . . 62.92(7) y
C1 C40 O41 C42 . . . . 162.69(6) y
C40 O41 C42 C47 . . . . 2.27(11) y
C40 O41 C42 C43 . . . . -176.87(8) y
C47 C42 C43 C44 . . . . 1.01(13) y
O41 C42 C43 C44 . . . . -179.72(8) y
C42 C43 C44 N45 . . . . -3.31(15) y
C43 C44 N45 C46 . . . . 2.64(13) y
C43 C44 N45 CU1 . . . 8_556 -158.98(8) y
C44 N45 C46 C47 . . . . 0.26(12) y
CU1 N45 C46 C47 8_556 . . . 161.70(6) y
N45 C46 C47 C42 . . . . -2.44(12) y
O41 C42 C47 C46 . . . . -177.41(7) y
C43 C42 C47 C46 . . . . 1.74(12) y
